data_4103895
loop_
_publ_author_name
'Nathan J. Silvernail'
'Alexander Barabanschikov'
'J. Timothy Sage'
'Bruce C. Noll'
'W. Robert Scheidt'

_publ_contact_author_address
;Dept. of Chemistry and Biochemistry                    
251 Nieuwland Science Hall
University of Notre Dame                         
Notre Dame, IN 46556-5670     
;
_publ_contact_author_email scheidt.1@nd.edu
_publ_contact_author_fax '01 574 631 4044'
_publ_contact_author_name 'W. Robert Scheidt'
_publ_contact_author_phone '01 574 631 6816'
_publ_section_title
;
 Mapping NO Movements in Crystalline [Fe(Porph)(NO)(1-MeIm)]
;
_journal_name_full 'Journal of the American Chemical Society'
_journal_page_first 2131
_journal_page_last 2140
_journal_paper_doi 10.1021/ja8055613
_journal_volume 131
_journal_year 2009
_chemical_absolute_configuration ad
_chemical_formula_moiety 'C48 H34 Fe N7 O, 0.881(C H Cl3)'
_chemical_formula_sum 'C48.88 H34.88 Cl2.64 Fe N7 O'
_chemical_formula_weight 885.51
_chemical_name_common '[Fe(TPP)(NO)(1-MeIm)].CHCl3'
_chemical_name_systematic
; 
 ? 
;
_space_group_IT_number 19
_symmetry_cell_setting orthorhombic
_symmetry_Int_Tables_number 19
_symmetry_space_group_name_Hall 'P 2ac 2ab'
_symmetry_space_group_name_H-M 'P 21 21 21'
_atom_sites_solution_hydrogens geom
_atom_sites_solution_primary direct
_atom_sites_solution_secondary difmap
_audit_creation_method SHELXL-97
_cell_angle_alpha 90.00
_cell_angle_beta 90.00
_cell_angle_gamma 90.00
_cell_formula_units_Z 4
_cell_length_a 9.6224(2)
_cell_length_b 17.5140(4)
_cell_length_c 25.1564(6)
_cell_measurement_reflns_used 7743
_cell_measurement_temperature 100(2)
_cell_measurement_theta_max 36.6895
_cell_measurement_theta_min 2.4627
_cell_volume 4239.53(17)
_computing_cell_refinement 'APEX2/SAINT (Bruker, 2004)'
_computing_data_collection 'APEX2 (Bruker, 2004)'
_computing_data_reduction 'SAINT/XPREP (Bruker, 2004; Sheldrick, 2001)'
_computing_molecular_graphics 'Platon (Spek, 2004)'
_computing_publication_material 'XCIF (Sheldrick, 2001)'
_computing_structure_refinement 'SHELXL-97 (Sheldrick, 1997)'
_computing_structure_solution 'SHELXS-97 (Sheldrick, 1990)'
_diffrn_ambient_temperature 100(2)
_diffrn_detector_area_resol_mean 8.33
_diffrn_measured_fraction_theta_full .997
_diffrn_measured_fraction_theta_max .997
_diffrn_measurement_device_type 'Bruker SMART APEX CCD'
_diffrn_measurement_method '\w and \f scans'
_diffrn_radiation_monochromator graphite
_diffrn_radiation_source 'fine-focus sealed tube'
_diffrn_radiation_type MoK\a
_diffrn_radiation_wavelength 0.71073
_diffrn_reflns_av_R_equivalents 0.0306
_diffrn_reflns_av_sigmaI/netI 0.0381
_diffrn_reflns_limit_h_max 16
_diffrn_reflns_limit_h_min -16
_diffrn_reflns_limit_k_max 29
_diffrn_reflns_limit_k_min -29
_diffrn_reflns_limit_l_max 41
_diffrn_reflns_limit_l_min -42
_diffrn_reflns_number 82006
_diffrn_reflns_theta_full 37.05
_diffrn_reflns_theta_max 37.05
_diffrn_reflns_theta_min 1.42
_exptl_absorpt_coefficient_mu 0.569
_exptl_absorpt_correction_T_max 0.8899
_exptl_absorpt_correction_T_min 0.7487
_exptl_absorpt_correction_type multi-scan
_exptl_absorpt_process_details 'Blessing, R.H. ACTA Cryst. (1995) A51, 33-38'
_exptl_crystal_colour 'dark purple'
_exptl_crystal_density_diffrn 1.387
_exptl_crystal_density_method 'not measured'
_exptl_crystal_description prismatic
_exptl_crystal_F_000 1824.4
_exptl_crystal_size_max 0.54
_exptl_crystal_size_mid 0.24
_exptl_crystal_size_min 0.21
_refine_diff_density_max 1.036
_refine_diff_density_min -.635
_refine_diff_density_rms .075
_refine_ls_abs_structure_details 'Flack H D (1983), Acta Cryst. A39, 876-881'
_refine_ls_abs_structure_Flack 0.004(6)
_refine_ls_extinction_method none
_refine_ls_goodness_of_fit_ref 1.032
_refine_ls_hydrogen_treatment constr
_refine_ls_matrix_type full
_refine_ls_number_parameters 562
_refine_ls_number_reflns 21477
_refine_ls_number_restraints 0
_refine_ls_restrained_S_all 1.032
_refine_ls_R_factor_all 0.0469
_refine_ls_R_factor_gt 0.0384
_refine_ls_shift/su_max 0.001
_refine_ls_shift/su_mean 0.000
_refine_ls_structure_factor_coef Fsqd
_refine_ls_weighting_details 'calc w=1/[\s^2^(Fo^2^)+(0.0565P)^2^+0.6225P] where P=(Fo^2^+2Fc^2^)/3'
_refine_ls_weighting_scheme calc
_refine_ls_wR_factor_gt 0.0968
_refine_ls_wR_factor_ref 0.1019
_reflns_number_gt 18917
_reflns_number_total 21477
_reflns_threshold_expression >2sigma(I)
_cod_data_source_file ja8055613_si_004.cif
_cod_data_source_block ns39_0m
_cod_database_code 4103895

loop_
_symmetry_equiv_pos_as_xyz
'x, y, z'
'x+1/2, -y+1/2, -z'
'-x, y+1/2, -z+1/2'
'-x+1/2, -y, z+1/2'

loop_
_atom_site_label
_atom_site_type_symbol
_atom_site_fract_x
_atom_site_fract_y
_atom_site_fract_z
_atom_site_U_iso_or_equiv
_atom_site_adp_type
_atom_site_occupancy
_atom_site_symmetry_multiplicity
_atom_site_calc_flag
_atom_site_refinement_flags
_atom_site_disorder_assembly
_atom_site_disorder_group
Fe1 Fe 0.279225(16) 0.596118(9) 0.833351(6) 0.01079(3) Uani 1 1 d . A .
N1 N 0.28451(10) 0.48213(5) 0.83589(4) 0.01290(14) Uani 1 1 d . . .
N2 N 0.23311(10) 0.59243(6) 0.75601(3) 0.01312(14) Uani 1 1 d . . .
N3 N 0.29019(10) 0.71098(5) 0.82978(4) 0.01266(14) Uani 1 1 d . . .
N4 N 0.33330(10) 0.60033(5) 0.91075(3) 0.01223(14) Uani 1 1 d . . .
C(M1 C 0.22725(13) 0.45325(6) 0.74231(4) 0.01432(17) Uani 1 1 d . . .
C(M2 C 0.23051(13) 0.73023(6) 0.73555(4) 0.01436(17) Uani 1 1 d . . .
C(M3 C 0.33610(12) 0.74005(6) 0.92413(4) 0.01279(17) Uani 1 1 d . . .
C(M4 C 0.33910(12) 0.46244(6) 0.93102(4) 0.01360(17) Uani 1 1 d . . .
C(A1 C 0.31493(13) 0.43684(6) 0.87908(4) 0.01399(18) Uani 1 1 d . . .
C(A2 C 0.26736(13) 0.43300(6) 0.79380(4) 0.01424(17) Uani 1 1 d . . .
C(A3 C 0.20671(12) 0.52845(6) 0.72596(4) 0.01428(18) Uani 1 1 d . . .
C(A4 C 0.20986(12) 0.65329(6) 0.72298(4) 0.01442(17) Uani 1 1 d . . .
C(A5 C 0.27000(13) 0.75623(6) 0.78572(4) 0.01379(17) Uani 1 1 d . . .
C(A6 C 0.31528(12) 0.76051(6) 0.87092(4) 0.01318(17) Uani 1 1 d . . .
C(A7 C 0.34231(12) 0.66457(6) 0.94185(4) 0.01303(17) Uani 1 1 d . . .
C(A8 C 0.34354(12) 0.53957(6) 0.94524(4) 0.01333(17) Uani 1 1 d . . .
C(B1 C 0.32082(14) 0.35777(7) 0.86326(5) 0.0173(2) Uani 1 1 d . . .
H(B1 H 0.3413 0.3154 0.8855 0.021 Uiso 1 1 calc R . .
C(B2 C 0.29154(14) 0.35549(6) 0.81067(5) 0.0176(2) Uani 1 1 d . . .
H(B2 H 0.2877 0.3112 0.7890 0.021 Uiso 1 1 calc R . .
C(B3 C 0.16306(14) 0.54981(7) 0.67316(5) 0.0178(2) Uani 1 1 d . . .
H(B3 H 0.1384 0.5162 0.6450 0.021 Uiso 1 1 calc R . .
C(B4 C 0.16419(14) 0.62738(7) 0.67154(5) 0.0178(2) Uani 1 1 d . . .
H(B4 H 0.1396 0.6585 0.6421 0.021 Uiso 1 1 calc R . .
C(B5 C 0.28933(13) 0.83566(6) 0.79917(5) 0.01610(18) Uani 1 1 d . . .
H(B5 H 0.2843 0.8779 0.7756 0.019 Uiso 1 1 calc R . .
C(B6 C 0.31600(13) 0.83825(7) 0.85210(5) 0.01579(19) Uani 1 1 d . . .
H(B6 H 0.3321 0.8828 0.8728 0.019 Uiso 1 1 calc R . .
C(B7 C 0.35614(13) 0.64372(7) 0.99721(5) 0.01553(18) Uani 1 1 d . . .
H(B7 H 0.3630 0.6777 1.0265 0.019 Uiso 1 1 calc R . .
C(B8 C 0.35747(13) 0.56658(7) 0.99915(5) 0.01546(18) Uani 1 1 d . . .
H(B8 H 0.3660 0.5360 1.0301 0.019 Uiso 1 1 calc R . .
C11 C 0.20835(12) 0.39064(6) 0.70240(4) 0.01475(18) Uani 1 1 d . . .
C12 C 0.32442(14) 0.35430(8) 0.68091(5) 0.0207(2) Uani 1 1 d . . .
H12 H 0.4149 0.3703 0.6911 0.025 Uiso 1 1 calc R . .
C13 C 0.30910(15) 0.29481(8) 0.64472(5) 0.0225(2) Uani 1 1 d . . .
H13 H 0.3889 0.2706 0.6302 0.027 Uiso 1 1 calc R . .
C14 C 0.17725(15) 0.27077(7) 0.62973(5) 0.0206(2) Uani 1 1 d . . .
H14 H 0.1666 0.2296 0.6055 0.025 Uiso 1 1 calc R . .
C15 C 0.06033(14) 0.30743(8) 0.65049(5) 0.0199(2) Uani 1 1 d . . .
H15 H -0.0301 0.2915 0.6401 0.024 Uiso 1 1 calc R . .
C16 C 0.07635(13) 0.36711(7) 0.68631(5) 0.0171(2) Uani 1 1 d . . .
H16 H -0.0035 0.3922 0.7000 0.021 Uiso 1 1 calc R . .
C21 C 0.21129(13) 0.78734(6) 0.69198(4) 0.01517(18) Uani 1 1 d . . .
C22 C 0.08580(15) 0.82595(7) 0.68501(5) 0.0201(2) Uani 1 1 d . . .
H22 H 0.0107 0.8167 0.7087 0.024 Uiso 1 1 calc R . .
C23 C 0.06969(17) 0.87812(8) 0.64350(6) 0.0236(2) Uani 1 1 d . . .
H23 H -0.0160 0.9043 0.6390 0.028 Uiso 1 1 calc R . .
C24 C 0.17914(17) 0.89170(7) 0.60887(5) 0.0238(3) Uani 1 1 d . . .
H24 H 0.1682 0.9269 0.5804 0.029 Uiso 1 1 calc R . .
C25 C 0.30439(16) 0.85397(8) 0.61574(5) 0.0233(2) Uani 1 1 d . . .
H25 H 0.3794 0.8637 0.5921 0.028 Uiso 1 1 calc R . .
C26 C 0.32091(14) 0.80193(7) 0.65710(5) 0.0198(2) Uani 1 1 d . . .
H26 H 0.4071 0.7763 0.6616 0.024 Uiso 1 1 calc R . .
C31 C 0.34696(12) 0.80153(6) 0.96515(5) 0.01354(17) Uani 1 1 d . . .
C32 C 0.47393(13) 0.81861(7) 0.98937(5) 0.01656(19) Uani 1 1 d . . .
H32 H 0.5565 0.7942 0.9775 0.020 Uiso 1 1 calc R . .
C33 C 0.48005(14) 0.87136(7) 1.03087(5) 0.0185(2) Uani 1 1 d . . .
H33 H 0.5667 0.8829 1.0471 0.022 Uiso 1 1 calc R . .
C34 C 0.35938(14) 0.90719(7) 1.04855(5) 0.0200(2) Uani 1 1 d . . .
H34 H 0.3633 0.9421 1.0774 0.024 Uiso 1 1 calc R . .
C35 C 0.23327(15) 0.89171(7) 1.02392(6) 0.0224(2) Uani 1 1 d . . .
H35 H 0.1511 0.9166 1.0356 0.027 Uiso 1 1 calc R . .
C36 C 0.22727(14) 0.83953(7) 0.98201(5) 0.0187(2) Uani 1 1 d . . .
H36 H 0.1411 0.8298 0.9648 0.022 Uiso 1 1 calc R . .
C41 C 0.36295(12) 0.40375(7) 0.97304(4) 0.01530(17) Uani 1 1 d . . .
C42 C 0.48957(13) 0.40101(7) 1.00040(4) 0.01771(18) Uani 1 1 d . . .
H42 H 0.5585 0.4387 0.9938 0.021 Uiso 1 1 calc R . .
C43 C 0.51510(16) 0.34331(8) 1.03737(5) 0.0230(2) Uani 1 1 d . . .
H43 H 0.6015 0.3416 1.0556 0.028 Uiso 1 1 calc R . .
C44 C 0.41449(18) 0.28847(7) 1.04757(5) 0.0244(3) Uani 1 1 d . . .
H44 H 0.4327 0.2487 1.0723 0.029 Uiso 1 1 calc R . .
C45 C 0.28696(18) 0.29166(7) 1.02157(5) 0.0244(3) Uani 1 1 d . . .
H45 H 0.2174 0.2547 1.0291 0.029 Uiso 1 1 calc R . .
C46 C 0.26133(15) 0.34914(7) 0.98454(5) 0.0201(2) Uani 1 1 d . . .
H46 H 0.1740 0.3512 0.9670 0.024 Uiso 1 1 calc R . .
N5 N 0.10090(10) 0.59559(6) 0.84682(4) 0.01466(15) Uani 1 1 d . . .
O1 O 0.00189(14) 0.56098(9) 0.83263(6) 0.0278(4) Uani 0.777(4) 1 d P A 1
O1A O 0.0003(5) 0.6265(3) 0.8300(2) 0.0290(14) Uani 0.223(4) 1 d P A 2
C2 C 0.57066(13) 0.64060(7) 0.78463(5) 0.0187(2) Uani 1 1 d . A .
H2 H 0.5378 0.6900 0.7753 0.022 Uiso 1 1 calc R . .
N6 N 0.49633(10) 0.58944(6) 0.81051(4) 0.01493(16) Uani 1 1 d . . .
C3 C 0.70689(14) 0.54126(8) 0.79224(7) 0.0258(3) Uani 1 1 d . . .
H3 H 0.7840 0.5076 0.7899 0.031 Uiso 1 1 calc R A .
N7 N 0.69910(11) 0.61440(6) 0.77299(4) 0.01815(18) Uani 1 1 d . A .
C4 C 0.58161(15) 0.52670(8) 0.81530(7) 0.0274(3) Uani 1 1 d . A .
H4 H 0.5568 0.4801 0.8322 0.033 Uiso 1 1 calc R . .
C5 C 0.80809(15) 0.65532(9) 0.74463(7) 0.0277(3) Uani 1 1 d . . .
H5A H 0.7718 0.6736 0.7105 0.042 Uiso 1 1 calc R A .
H5B H 0.8867 0.6209 0.7383 0.042 Uiso 1 1 calc R . .
H5C H 0.8391 0.6989 0.7660 0.042 Uiso 1 1 calc R . .
C50 C -0.02216(19) 0.91190(12) 0.40197(7) 0.0313(4) Uani 0.8813(17) 1 d P . .
H50 H -0.1202 0.8937 0.3982 0.038 Uiso 0.8813(17) 1 calc PR . .
Cl1 Cl 0.04152(8) 0.92880(6) 0.33857(2) 0.0622(2) Uani 0.8813(17) 1 d P . .
Cl2 Cl 0.07337(6) 0.83818(3) 0.43415(3) 0.04766(16) Uani 0.8813(17) 1 d P . .
Cl3 Cl -0.02559(8) 0.99373(3) 0.44018(2) 0.04798(17) Uani 0.8813(17) 1 d P . .

loop_
_atom_site_aniso_label
_atom_site_aniso_U_11
_atom_site_aniso_U_22
_atom_site_aniso_U_33
_atom_site_aniso_U_23
_atom_site_aniso_U_13
_atom_site_aniso_U_12
Fe1 0.01116(6) 0.01269(5) 0.00852(5) -0.00009(5) -0.00060(5) -0.00048(5)
N1 0.0159(4) 0.0139(3) 0.0090(3) -0.0004(3) -0.0017(4) -0.0012(3)
N2 0.0142(3) 0.0151(3) 0.0101(3) 0.0002(3) -0.0007(3) -0.0002(3)
N3 0.0128(4) 0.0151(3) 0.0101(3) -0.0004(3) -0.0005(3) 0.0000(3)
N4 0.0132(3) 0.0128(3) 0.0107(3) 0.0000(3) -0.0006(3) -0.0007(3)
C(M1 0.0153(4) 0.0169(4) 0.0108(4) -0.0012(3) -0.0013(4) -0.0012(4)
C(M2 0.0155(4) 0.0162(4) 0.0113(4) 0.0011(3) -0.0003(4) 0.0017(4)
C(M3 0.0123(4) 0.0141(4) 0.0120(4) -0.0013(3) -0.0009(3) 0.0001(3)
C(M4 0.0160(4) 0.0146(4) 0.0102(4) 0.0010(3) -0.0005(3) -0.0008(3)
C(A1 0.0171(5) 0.0144(4) 0.0105(4) 0.0001(3) -0.0011(3) -0.0006(3)
C(A2 0.0163(5) 0.0153(4) 0.0110(4) -0.0012(3) -0.0010(4) -0.0016(4)
C(A3 0.0162(5) 0.0170(4) 0.0096(4) -0.0005(3) -0.0014(4) -0.0006(4)
C(A4 0.0156(4) 0.0173(4) 0.0103(4) 0.0008(3) -0.0012(4) 0.0004(4)
C(A5 0.0138(4) 0.0154(4) 0.0123(4) 0.0009(3) 0.0002(4) 0.0012(4)
C(A6 0.0126(4) 0.0144(4) 0.0125(4) -0.0008(3) -0.0008(3) 0.0002(3)
C(A7 0.0126(4) 0.0155(4) 0.0110(4) -0.0020(3) -0.0013(3) -0.0003(3)
C(A8 0.0146(4) 0.0159(4) 0.0095(4) 0.0004(3) -0.0009(3) 0.0000(3)
C(B1 0.0241(5) 0.0145(4) 0.0132(4) 0.0003(3) -0.0021(4) -0.0008(4)
C(B2 0.0235(5) 0.0152(4) 0.0140(4) -0.0014(3) -0.0012(4) -0.0005(4)
C(B3 0.0232(5) 0.0197(5) 0.0107(4) -0.0011(3) -0.0039(4) -0.0007(4)
C(B4 0.0228(5) 0.0199(5) 0.0108(4) 0.0002(4) -0.0030(4) -0.0003(4)
C(B5 0.0176(5) 0.0154(4) 0.0153(4) 0.0016(3) -0.0002(4) 0.0006(4)
C(B6 0.0169(4) 0.0139(4) 0.0165(5) 0.0002(3) -0.0014(4) -0.0005(4)
C(B7 0.0182(5) 0.0182(4) 0.0102(4) -0.0015(3) -0.0015(4) -0.0013(4)
C(B8 0.0195(5) 0.0173(4) 0.0096(4) -0.0002(3) -0.0015(4) -0.0006(4)
C11 0.0165(5) 0.0174(4) 0.0103(4) -0.0014(3) -0.0007(4) -0.0014(4)
C12 0.0161(5) 0.0278(6) 0.0183(5) -0.0062(4) -0.0001(4) -0.0009(4)
C13 0.0219(6) 0.0269(6) 0.0188(5) -0.0079(4) 0.0017(4) 0.0030(5)
C14 0.0265(6) 0.0205(5) 0.0147(5) -0.0042(4) -0.0014(4) -0.0001(4)
C15 0.0201(5) 0.0215(5) 0.0181(5) -0.0045(4) -0.0027(4) -0.0029(4)
C16 0.0149(5) 0.0207(5) 0.0158(5) -0.0032(4) -0.0015(4) -0.0006(4)
C21 0.0172(5) 0.0168(4) 0.0115(4) 0.0011(3) -0.0007(4) 0.0013(4)
C22 0.0225(5) 0.0214(5) 0.0164(5) 0.0009(4) -0.0004(4) 0.0054(4)
C23 0.0310(7) 0.0194(5) 0.0204(5) 0.0009(4) -0.0052(5) 0.0080(5)
C24 0.0401(7) 0.0140(5) 0.0173(5) 0.0033(4) -0.0049(5) -0.0023(5)
C25 0.0313(7) 0.0218(5) 0.0168(5) 0.0040(4) 0.0002(5) -0.0067(5)
C26 0.0205(5) 0.0223(5) 0.0166(5) 0.0038(4) 0.0014(4) -0.0016(4)
C31 0.0146(4) 0.0137(4) 0.0123(4) -0.0014(3) -0.0015(3) -0.0007(3)
C32 0.0158(5) 0.0187(5) 0.0152(5) -0.0024(4) -0.0019(4) -0.0017(4)
C33 0.0211(5) 0.0190(5) 0.0153(5) -0.0015(4) -0.0038(4) -0.0026(4)
C34 0.0279(6) 0.0143(4) 0.0177(5) -0.0034(4) -0.0044(4) 0.0018(4)
C35 0.0234(5) 0.0212(5) 0.0227(5) -0.0075(4) -0.0028(5) 0.0070(4)
C36 0.0168(5) 0.0193(5) 0.0201(5) -0.0053(4) -0.0036(4) 0.0029(4)
C41 0.0216(5) 0.0145(4) 0.0099(4) 0.0005(4) 0.0007(3) 0.0006(4)
C42 0.0207(5) 0.0201(4) 0.0123(4) 0.0010(4) -0.0002(4) 0.0024(4)
C43 0.0305(6) 0.0248(5) 0.0136(5) 0.0018(4) -0.0010(5) 0.0091(5)
C44 0.0430(8) 0.0181(5) 0.0120(5) 0.0023(4) 0.0017(5) 0.0054(5)
C45 0.0389(7) 0.0178(5) 0.0165(5) 0.0030(4) 0.0040(5) -0.0045(5)
C46 0.0262(6) 0.0190(5) 0.0150(5) 0.0021(4) 0.0002(4) -0.0049(4)
N5 0.0142(4) 0.0180(4) 0.0117(3) 0.0006(3) 0.0003(3) -0.0006(4)
O1 0.0164(5) 0.0398(8) 0.0271(7) -0.0071(6) 0.0000(5) -0.0085(5)
O1A 0.0115(17) 0.053(3) 0.022(2) 0.012(2) -0.0034(16) 0.0029(18)
C2 0.0158(5) 0.0170(4) 0.0232(5) 0.0025(4) 0.0034(4) 0.0007(4)
N6 0.0139(4) 0.0167(4) 0.0141(4) 0.0015(3) -0.0006(3) 0.0001(3)
C3 0.0157(5) 0.0228(5) 0.0388(7) 0.0071(5) 0.0018(5) 0.0043(4)
N7 0.0147(4) 0.0203(4) 0.0194(4) 0.0007(3) 0.0019(3) -0.0002(3)
C4 0.0165(5) 0.0231(6) 0.0426(8) 0.0135(5) 0.0035(5) 0.0043(4)
C5 0.0187(5) 0.0306(6) 0.0339(7) 0.0050(6) 0.0087(5) -0.0029(5)
C50 0.0269(7) 0.0423(9) 0.0246(7) -0.0054(7) -0.0040(6) 0.0135(7)
Cl1 0.0503(3) 0.1105(6) 0.0258(2) -0.0094(3) 0.0041(2) 0.0212(4)
Cl2 0.0362(3) 0.0387(3) 0.0681(4) 0.0025(2) -0.0124(3) 0.0101(2)
Cl3 0.0672(4) 0.0319(2) 0.0448(3) -0.0131(2) 0.0181(3) -0.0022(2)

loop_
_atom_type_symbol
_atom_type_description
_atom_type_scat_dispersion_real
_atom_type_scat_dispersion_imag
_atom_type_scat_source
C C .0033 .0016 'International Tables Vol C Tables 4.2.6.8 and 6.1.1.4'
H H .0000 .0000 'International Tables Vol C Tables 4.2.6.8 and 6.1.1.4'
N N .0061 .0033 'International Tables Vol C Tables 4.2.6.8 and 6.1.1.4'
O O .0106 .0060 'International Tables Vol C Tables 4.2.6.8 and 6.1.1.4'
Fe Fe .3463 .8444 'International Tables Vol C Tables 4.2.6.8 and 6.1.1.4'
Cl Cl .1484 .1585 'International Tables Vol C Tables 4.2.6.8 and 6.1.1.4'

loop_
_geom_angle_atom_site_label_1
_geom_angle_atom_site_label_2
_geom_angle_atom_site_label_3
_geom_angle
N5 Fe1 N2 88.31(4)
N5 Fe1 N1 90.77(5)
N2 Fe1 N1 90.26(4)
N5 Fe1 N3 93.74(5)
N2 Fe1 N3 90.02(4)
N1 Fe1 N3 175.48(4)
N5 Fe1 N4 93.80(4)
N2 Fe1 N4 177.87(4)
N1 Fe1 N4 89.95(4)
N3 Fe1 N4 89.60(4)
N5 Fe1 N6 174.59(4)
N2 Fe1 N6 87.37(4)
N1 Fe1 N6 85.99(4)
N3 Fe1 N6 89.52(4)
N4 Fe1 N6 90.53(4)
C(A2 N1 C(A1 105.83(9)
C(A2 N1 Fe1 126.71(7)
C(A1 N1 Fe1 127.34(7)
C(A4 N2 C(A3 105.68(9)
C(A4 N2 Fe1 127.03(8)
C(A3 N2 Fe1 127.08(8)
C(A6 N3 C(A5 105.56(9)
C(A6 N3 Fe1 127.33(7)
C(A5 N3 Fe1 127.08(7)
C(A7 N4 C(A8 105.65(8)
C(A7 N4 Fe1 126.61(7)
C(A8 N4 Fe1 126.77(7)
C(A3 C(M1 C(A2 123.54(10)
C(A3 C(M1 C11 118.48(10)
C(A2 C(M1 C11 117.97(10)
C(A5 C(M2 C(A4 123.92(10)
C(A5 C(M2 C21 118.59(10)
C(A4 C(M2 C21 117.48(10)
C(A7 C(M3 C(A6 123.62(10)
C(A7 C(M3 C31 117.28(10)
C(A6 C(M3 C31 119.06(10)
C(A8 C(M4 C(A1 123.58(10)
C(A8 C(M4 C41 118.66(10)
C(A1 C(M4 C41 117.76(10)
N1 C(A1 C(M4 125.93(10)
N1 C(A1 C(B1 110.13(10)
C(M4 C(A1 C(B1 123.93(10)
N1 C(A2 C(M1 126.05(10)
N1 C(A2 C(B2 110.08(10)
C(M1 C(A2 C(B2 123.83(10)
N2 C(A3 C(M1 125.55(10)
N2 C(A3 C(B3 110.40(10)
C(M1 C(A3 C(B3 123.93(10)
N2 C(A4 C(M2 126.12(10)
N2 C(A4 C(B4 110.48(10)
C(M2 C(A4 C(B4 123.37(10)
N3 C(A5 C(M2 125.40(10)
N3 C(A5 C(B5 110.36(10)
C(M2 C(A5 C(B5 124.19(10)
N3 C(A6 C(M3 125.77(10)
N3 C(A6 C(B6 110.51(10)
C(M3 C(A6 C(B6 123.71(10)
N4 C(A7 C(M3 126.24(10)
N4 C(A7 C(B7 110.34(9)
C(M3 C(A7 C(B7 123.40(10)
N4 C(A8 C(M4 125.69(10)
N4 C(A8 C(B8 110.23(10)
C(M4 C(A8 C(B8 124.07(10)
C(B2 C(B1 C(A1 106.86(10)
C(B2 C(B1 H(B1 126.6
C(A1 C(B1 H(B1 126.6
C(B1 C(B2 C(A2 107.08(10)
C(B1 C(B2 H(B2 126.5
C(A2 C(B2 H(B2 126.5
C(B4 C(B3 C(A3 106.54(10)
C(B4 C(B3 H(B3 126.7
C(A3 C(B3 H(B3 126.7
C(B3 C(B4 C(A4 106.87(10)
C(B3 C(B4 H(B4 126.6
C(A4 C(B4 H(B4 126.6
C(B6 C(B5 C(A5 106.66(10)
C(B6 C(B5 H(B5 126.7
C(A5 C(B5 H(B5 126.7
C(B5 C(B6 C(A6 106.84(10)
C(B5 C(B6 H(B6 126.6
C(A6 C(B6 H(B6 126.6
C(B8 C(B7 C(A7 106.74(10)
C(B8 C(B7 H(B7 126.6
C(A7 C(B7 H(B7 126.6
C(B7 C(B8 C(A8 107.03(10)
C(B7 C(B8 H(B8 126.5
C(A8 C(B8 H(B8 126.5
C12 C11 C16 118.80(11)
C12 C11 C(M1 119.78(11)
C16 C11 C(M1 121.41(11)
C13 C12 C11 120.70(12)
C13 C12 H12 119.7
C11 C12 H12 119.7
C14 C13 C12 120.09(12)
C14 C13 H13 120.0
C12 C13 H13 120.0
C13 C14 C15 119.67(11)
C13 C14 H14 120.2
C15 C14 H14 120.2
C16 C15 C14 119.95(12)
C16 C15 H15 120.0
C14 C15 H15 120.0
C15 C16 C11 120.77(12)
C15 C16 H16 119.6
C11 C16 H16 119.6
C22 C21 C26 119.10(11)
C22 C21 C(M2 121.56(11)
C26 C21 C(M2 119.33(11)
C21 C22 C23 120.48(13)
C21 C22 H22 119.8
C23 C22 H22 119.8
C24 C23 C22 119.84(13)
C24 C23 H23 120.1
C22 C23 H23 120.1
C25 C24 C23 120.03(12)
C25 C24 H24 120.0
C23 C24 H24 120.0
C24 C25 C26 120.32(13)
C24 C25 H25 119.8
C26 C25 H25 119.8
C25 C26 C21 120.23(13)
C25 C26 H26 119.9
C21 C26 H26 119.9
C36 C31 C32 119.12(10)
C36 C31 C(M3 119.69(10)
C32 C31 C(M3 121.07(10)
C33 C32 C31 120.32(11)
C33 C32 H32 119.8
C31 C32 H32 119.8
C34 C33 C32 120.14(12)
C34 C33 H33 119.9
C32 C33 H33 119.9
C35 C34 C33 119.85(11)
C35 C34 H34 120.1
C33 C34 H34 120.1
C34 C35 C36 120.04(12)
C34 C35 H35 120.0
C36 C35 H35 120.0
C31 C36 C35 120.48(12)
C31 C36 H36 119.8
C35 C36 H36 119.8
C46 C41 C42 118.91(11)
C46 C41 C(M4 120.68(11)
C42 C41 C(M4 120.37(11)
C43 C42 C41 120.38(12)
C43 C42 H42 119.8
C41 C42 H42 119.8
C44 C43 C42 120.12(13)
C44 C43 H43 119.9
C42 C43 H43 119.9
C43 C44 C45 120.04(12)
C43 C44 H44 120.0
C45 C44 H44 120.0
C44 C45 C46 119.94(13)
C44 C45 H45 120.0
C46 C45 H45 120.0
C45 C46 C41 120.58(13)
C45 C46 H46 119.7
C41 C46 H46 119.7
O1 N5 O1A 58.0(3)
O1 N5 Fe1 137.19(10)
O1A N5 Fe1 136.8(2)
N6 C2 N7 111.87(11)
N6 C2 H2 124.1
N7 C2 H2 124.1
C2 N6 C4 105.21(11)
C2 N6 Fe1 128.05(8)
C4 N6 Fe1 126.42(8)
C4 C3 N7 106.08(12)
C4 C3 H3 127.0
N7 C3 H3 127.0
C2 N7 C3 106.92(11)
C2 N7 C5 126.71(11)
C3 N7 C5 126.36(12)
C3 C4 N6 109.93(12)
C3 C4 H4 125.0
N6 C4 H4 125.0
N7 C5 H5A 109.5
N7 C5 H5B 109.5
H5A C5 H5B 109.5
N7 C5 H5C 109.5
H5A C5 H5C 109.5
H5B C5 H5C 109.5
Cl3 C50 Cl1 112.16(13)
Cl3 C50 Cl2 111.04(10)
Cl1 C50 Cl2 111.08(10)
Cl3 C50 H50 107.4
Cl1 C50 H50 107.4
Cl2 C50 H50 107.4

loop_
_geom_bond_atom_site_label_1
_geom_bond_atom_site_label_2
_geom_bond_distance
Fe1 N5 1.7491(10)
Fe1 N2 1.9965(9)
Fe1 N1 1.9980(9)
Fe1 N3 2.0164(9)
Fe1 N4 2.0168(9)
Fe1 N6 2.1698(10)
N1 C(A2 1.3745(14)
N1 C(A1 1.3766(14)
N2 C(A4 1.3698(14)
N2 C(A3 1.3756(15)
N3 C(A6 1.3719(14)
N3 C(A5 1.3764(14)
N4 C(A7 1.3731(14)
N4 C(A8 1.3766(14)
C(M1 C(A3 1.3937(16)
C(M1 C(A2 1.3973(16)
C(M1 C11 1.4978(15)
C(M2 C(A5 1.3945(16)
C(M2 C(A4 1.3983(16)
C(M2 C21 1.4953(15)
C(M3 C(A7 1.3964(16)
C(M3 C(A6 1.4001(16)
C(M3 C31 1.4951(15)
C(M4 C(A8 1.3981(16)
C(M4 C(A1 1.4009(16)
C(M4 C41 1.4924(16)
C(A1 C(B1 1.4419(16)
C(A2 C(B2 1.4413(16)
C(A3 C(B3 1.4423(16)
C(A4 C(B4 1.4401(16)
C(A5 C(B5 1.4437(16)
C(A6 C(B6 1.4414(16)
C(A7 C(B7 1.4459(16)
C(A8 C(B8 1.4424(16)
C(B1 C(B2 1.3532(17)
C(B1 H(B1 0.9500
C(B2 H(B2 0.9500
C(B3 C(B4 1.3593(17)
C(B3 H(B3 0.9500
C(B4 H(B4 0.9500
C(B5 C(B6 1.3569(17)
C(B5 H(B5 0.9500
C(B6 H(B6 0.9500
C(B7 C(B8 1.3521(17)
C(B7 H(B7 0.9500
C(B8 H(B8 0.9500
C11 C12 1.3946(18)
C11 C16 1.3954(17)
C12 C13 1.3915(18)
C12 H12 0.9500
C13 C14 1.389(2)
C13 H13 0.9500
C14 C15 1.3966(19)
C14 H14 0.9500
C15 C16 1.3887(17)
C15 H15 0.9500
C16 H16 0.9500
C21 C22 1.3951(18)
C21 C26 1.3958(17)
C22 C23 1.3963(19)
C22 H22 0.9500
C23 C24 1.387(2)
C23 H23 0.9500
C24 C25 1.385(2)
C24 H24 0.9500
C25 C26 1.3922(18)
C25 H25 0.9500
C26 H26 0.9500
C31 C36 1.3960(17)
C31 C32 1.3977(17)
C32 C33 1.3953(17)
C32 H32 0.9500
C33 C34 1.3928(19)
C33 H33 0.9500
C34 C35 1.3894(19)
C34 H34 0.9500
C35 C36 1.3965(17)
C35 H35 0.9500
C36 H36 0.9500
C41 C46 1.3980(17)
C41 C42 1.4002(17)
C42 C43 1.3951(17)
C42 H42 0.9500
C43 C44 1.388(2)
C43 H43 0.9500
C44 C45 1.392(2)
C44 H44 0.9500
C45 C46 1.3935(18)
C45 H45 0.9500
C46 H46 0.9500
N5 O1 1.1843(16)
N5 O1A 1.187(5)
C2 N6 1.3185(16)
C2 N7 1.3504(16)
C2 H2 0.9500
N6 C4 1.3767(17)
C3 C4 1.362(2)
C3 N7 1.3714(17)
C3 H3 0.9500
N7 C5 1.4569(17)
C4 H4 0.9500
C5 H5A 0.9800
C5 H5B 0.9800
C5 H5C 0.9800
C50 Cl3 1.7259(19)
C50 Cl1 1.734(2)
C50 Cl2 1.7797(19)
C50 H50 1.0000
